data_7130655
loop_
_publ_author_name
'Debnath, Snehasish'
'Chatterjee, Pabitra B.'

_publ_section_title
;
 Enantiopure chiroptical probes for circular dichroism and absorbance
 based detection of nerve gas simulants.
;
_journal_issue 64
_journal_name_full 'Chemical communications (Cambridge, England)'
_journal_page_first 9006
_journal_page_last 9009
_journal_paper_doi 10.1039/d2cc03392e
_journal_volume 58
_journal_year 2022
_chemical_absolute_configuration rm
_chemical_formula_moiety 'C21 H26 N O4 V'
_chemical_formula_sum 'C21 H26 N O4 V'
_chemical_formula_weight 407.37
_space_group_crystal_system orthorhombic
_space_group_IT_number 19
_space_group_name_Hall 'P 2ac 2ab'
_space_group_name_H-M_alt 'P 21 21 21'
_atom_sites_solution_hydrogens geom
_audit_creation_date 2022-06-14
_audit_creation_method
;
Olex2 1.5
(compiled 2021.12.09 svn.r5202d8cf for OlexSys, GUI svn.r6439)
;
_audit_update_record
;
2022-06-16 deposited with the CCDC.	2022-07-10 downloaded from the CCDC.
;
_cell_angle_alpha 90
_cell_angle_beta 90
_cell_angle_gamma 90
_cell_formula_units_Z 4
_cell_length_a 8.3617(12)
_cell_length_b 9.8925(16)
_cell_length_c 25.026(4)
_cell_measurement_reflns_used 9872
_cell_measurement_temperature 295
_cell_measurement_theta_max 22.52
_cell_measurement_theta_min 2.21
_cell_volume 2070.1(6)
_computing_cell_refinement 'Bruker SAINT'
_computing_data_collection 'Bruker APEX4'
_computing_data_reduction 'Bruker SAINT'
_computing_molecular_graphics 'Olex2 1.5 (Dolomanov et al., 2009)'
_computing_publication_material 'Olex2 1.5 (Dolomanov et al., 2009)'
_computing_structure_refinement 'SHELXL-2018/3 (Sheldrick, 2018)'
_computing_structure_solution 'SHELXT 2018/2 (Sheldrick, 2018)'
_diffrn_ambient_temperature 295
_diffrn_measured_fraction_theta_full 1.000
_diffrn_measured_fraction_theta_max 1.000
_diffrn_measurement_device_type 'Bruker D8 Quest'
_diffrn_measurement_method '\f and \w scans'
_diffrn_radiation_type MoK\a
_diffrn_radiation_wavelength 0.71073
_diffrn_reflns_av_R_equivalents 0.0897
_diffrn_reflns_av_unetI/netI 0.0326
_diffrn_reflns_limit_h_max 9
_diffrn_reflns_limit_h_min -9
_diffrn_reflns_limit_k_max 11
_diffrn_reflns_limit_k_min -11
_diffrn_reflns_limit_l_max 29
_diffrn_reflns_limit_l_min -29
_diffrn_reflns_number 65837
_diffrn_reflns_theta_full 25.00
_diffrn_reflns_theta_max 25.00
_diffrn_reflns_theta_min 2.21
_diffrn_source 'MICRO FOCUS TUBE'
_exptl_absorpt_coefficient_mu 0.504
_exptl_absorpt_correction_T_max 0.7223
_exptl_absorpt_correction_T_min 0.6702
_exptl_absorpt_correction_type multi-scan
_exptl_absorpt_process_details
;
SADABS-2016/2 - Bruker AXS area detector scaling and absorption correction
;
_exptl_crystal_colour red
_exptl_crystal_colour_primary red
_exptl_crystal_density_diffrn 1.307
_exptl_crystal_density_method 'not measured'
_exptl_crystal_description plate
_exptl_crystal_F_000 856
_exptl_crystal_size_max 0.42
_exptl_crystal_size_mid 0.22
_exptl_crystal_size_min 0.05
_refine_diff_density_max 0.225
_refine_diff_density_min -0.469
_refine_ls_abs_structure_details
;
Flack x determined using 1055 quotients [(I+)-(I-)]/[(I+)+(I-)]
(Parsons, Flack and Wagner, Acta Cryst. B69 (2013) 249-259).
;
_refine_ls_abs_structure_Flack 0.000(11)
_refine_ls_extinction_method none
_refine_ls_goodness_of_fit_ref 1.163
_refine_ls_hydrogen_treatment constr
_refine_ls_matrix_type full
_refine_ls_number_parameters 249
_refine_ls_number_reflns 3630
_refine_ls_number_restraints 0
_refine_ls_restrained_S_all 1.163
_refine_ls_R_factor_all 0.0743
_refine_ls_R_factor_gt 0.0448
_refine_ls_shift/su_max 0.001
_refine_ls_shift/su_mean 0.000
_refine_ls_structure_factor_coef Fsqd
_refine_ls_weighting_details 'w=1/[\s^2^(Fo^2^)+(0.0486P)^2^+1.3994P] where P=(Fo^2^+2Fc^2^)/3'
_refine_ls_weighting_scheme calc
_refine_ls_wR_factor_gt 0.1044
_refine_ls_wR_factor_ref 0.1263
_reflns_number_gt 2841
_reflns_number_total 3630
_reflns_threshold_expression 'I > 2\s(I)'
_cod_data_source_file d2cc03392e5.cif
_cod_data_source_block SND275compound1
_cod_depositor_comments
;
The following automatic conversions were performed:

data item '_exptl_absorpt_correction_type' value 'Multi-Scan' was
changed to 'multi-scan' in accordance with the
/home/data/users/saulius/crontab/automatic-downloads/current/RSC/lib/dictionaries/cif_core.dic
dictionary named 'cif_core.dic' version 2.4.2 last updated on
2011-04-26.

Automatic conversion script
Id: cif_fix_values 7556 2019-12-06 15:28:31Z antanas 
;
_cod_database_code 7130655
_olex2_refinement_description
;
1.a Ternary CH refined with riding coordinates:
 C15(H15)
1.b Secondary CH2 refined with riding coordinates:
 C7(H7A,H7B), C8(H8A,H8B), C17(H17A,H17B)
1.c Aromatic/amide H refined with riding coordinates:
 C3(H3), C5(H5), C12(H12), C14(H14)
1.d Idealised Me refined as rotating group:
 C16(H16A,H16B,H16C), C18(H18A,H18B,H18C), C19(H19A,H19B,H19C), C20(H20A,H20B,
 H20C), C21(H21A,H21B,H21C)
;
_olex2_submission_special_instructions 'No special instructions were received'

loop_
_space_group_symop_operation_xyz
'x, y, z'
'-x+1/2, -y, z+1/2'
'-x, y+1/2, -z+1/2'
'x+1/2, -y+1/2, -z'

loop_
_atom_site_type_symbol
_atom_site_label
_atom_site_fract_x
_atom_site_fract_y
_atom_site_fract_z
_atom_site_U_iso_or_equiv
_atom_site_adp_type
_atom_site_calc_flag
_atom_site_refinement_flags_adp
_atom_site_refinement_flags_occupancy
_atom_site_refinement_flags_posn
_atom_site_occupancy
_atom_site_disorder_assembly
_atom_site_disorder_group
V V1 0.44224(11) 0.16926(11) 0.91315(4) 0.0486(3) Uani d . . . 1 . .
C C1 0.6134(6) 0.4301(6) 0.9052(2) 0.0470(14) Uani d . . . 1 . .
C C2 0.5809(7) 0.5550(6) 0.8818(2) 0.0534(15) Uani d . . . 1 . .
C C3 0.7078(7) 0.6365(6) 0.8670(3) 0.0587(17) Uani d . . . 1 . .
H H3 0.686328 0.719835 0.851364 0.07 Uiso calc U . R 1 . .
C C4 0.8664(8) 0.5982(6) 0.8745(2) 0.0548(15) Uani d . . . 1 . .
C C5 0.8945(7) 0.4744(6) 0.8996(2) 0.0496(15) Uani d . . . 1 . .
H H5 0.999345 0.448106 0.906291 0.059 Uiso calc U . R 1 . .
C C6 0.7711(6) 0.3896(5) 0.9148(2) 0.0434(12) Uani d . . . 1 . .
C C7 0.8031(7) 0.2566(6) 0.9401(2) 0.0494(14) Uani d . . . 1 . .
H H7A 0.917737 0.242113 0.941857 0.059 Uiso calc U . R 1 . .
H H7B 0.762057 0.257251 0.976316 0.059 Uiso calc U . R 1 . .
C C8 0.7936(6) 0.1457(6) 0.8547(2) 0.0431(13) Uani d . . . 1 . .
H H8A 0.907896 0.129374 0.856293 0.052 Uiso calc U . R 1 . .
H H8B 0.777848 0.235162 0.839663 0.052 Uiso calc U . R 1 . .
C C9 0.7198(6) 0.0439(5) 0.8179(2) 0.0396(12) Uani d . . . 1 . .
C C10 0.5537(7) 0.0254(5) 0.8152(2) 0.0426(12) Uani d . . . 1 . .
C C11 0.4868(6) -0.0658(6) 0.7789(2) 0.0479(14) Uani d . . . 1 . .
C C12 0.5874(7) -0.1361(6) 0.7451(2) 0.0550(16) Uani d . . . 1 . .
H H12 0.543231 -0.19649 0.72076 0.066 Uiso calc U . R 1 . .
C C13 0.7526(8) -0.1198(6) 0.7462(2) 0.0523(16) Uani d . . . 1 . .
C C14 0.8159(6) -0.0297(6) 0.7833(2) 0.0437(13) Uani d . . . 1 . .
H H14 0.926232 -0.018531 0.784999 0.052 Uiso calc U . R 1 . .
C C15 0.7488(7) 0.0112(6) 0.9365(2) 0.0491(14) Uani d . . . 1 . .
H H15 0.712562 -0.058117 0.911293 0.059 Uiso calc U . R 1 . .
C C16 0.9186(8) -0.0272(7) 0.9541(3) 0.0659(18) Uani d . . . 1 . .
H H16A 0.990165 -0.019175 0.924248 0.099 Uiso calc U . R 1 . .
H H16B 0.919112 -0.118801 0.966787 0.099 Uiso calc U . R 1 . .
H H16C 0.952728 0.032162 0.982177 0.099 Uiso calc U . R 1 . .
C C17 0.6350(8) 0.0089(8) 0.9838(2) 0.0669(19) Uani d . . . 1 . .
H H17A 0.623906 -0.082945 0.996921 0.08 Uiso calc U . R 1 . .
H H17B 0.677802 0.064036 1.012524 0.08 Uiso calc U . R 1 . .
C C18 0.4097(8) 0.6010(7) 0.8733(3) 0.076(2) Uani d . . . 1 . .
H H18A 0.407004 0.697663 0.86985 0.114 Uiso calc U . R 1 . .
H H18B 0.3455 0.574033 0.903219 0.114 Uiso calc U . R 1 . .
H H18C 0.368229 0.560509 0.841269 0.114 Uiso calc U . R 1 . .
C C19 1.0015(8) 0.6858(7) 0.8563(3) 0.074(2) Uani d . . . 1 . .
H H19A 1.059925 0.640429 0.828622 0.111 Uiso calc U . R 1 . .
H H19B 1.071417 0.703764 0.885916 0.111 Uiso calc U . R 1 . .
H H19C 0.959797 0.769507 0.842813 0.111 Uiso calc U . R 1 . .
C C20 0.3087(7) -0.0833(8) 0.7750(3) 0.070(2) Uani d . . . 1 . .
H H20A 0.264512 -0.012406 0.753372 0.105 Uiso calc U . R 1 . .
H H20B 0.262775 -0.079342 0.810149 0.105 Uiso calc U . R 1 . .
H H20C 0.284945 -0.169264 0.759103 0.105 Uiso calc U . R 1 . .
C C21 0.8615(9) -0.1981(7) 0.7100(3) 0.072(2) Uani d . . . 1 . .
H H21A 0.962623 -0.152566 0.707395 0.109 Uiso calc U . R 1 . .
H H21B 0.814136 -0.20455 0.675141 0.109 Uiso calc U . R 1 . .
H H21C 0.877426 -0.287141 0.724243 0.109 Uiso calc U . R 1 . .
N N1 0.7283(5) 0.1440(4) 0.91004(17) 0.0412(10) Uani d . . . 1 . .
O O1 0.4883(4) 0.3468(4) 0.91846(17) 0.0567(10) Uani d . . . 1 . .
O O2 0.4525(5) 0.0967(4) 0.84766(14) 0.0484(10) Uani d . . . 1 . .
O O3 0.4819(5) 0.0598(5) 0.96790(17) 0.0665(13) Uani d . . . 1 . .
O O4 0.2530(4) 0.1803(5) 0.92045(16) 0.0613(11) Uani d . . . 1 . .

loop_
_atom_site_aniso_label
_atom_site_aniso_U_11
_atom_site_aniso_U_22
_atom_site_aniso_U_33
_atom_site_aniso_U_12
_atom_site_aniso_U_13
_atom_site_aniso_U_23
V1 0.0388(5) 0.0645(6) 0.0425(5) 0.0010(5) 0.0079(4) -0.0033(5)
C1 0.039(3) 0.048(3) 0.054(3) 0.001(2) 0.003(3) -0.012(3)
C2 0.043(4) 0.052(4) 0.066(4) 0.012(3) -0.005(3) -0.009(3)
C3 0.045(4) 0.048(4) 0.082(5) 0.008(3) -0.008(3) -0.001(3)
C4 0.050(4) 0.052(4) 0.062(4) 0.001(3) -0.002(3) -0.004(3)
C5 0.040(3) 0.056(4) 0.052(3) 0.007(3) -0.008(2) -0.009(3)
C6 0.040(3) 0.045(3) 0.046(3) 0.004(2) -0.007(3) -0.009(3)
C7 0.050(4) 0.055(3) 0.043(3) 0.003(3) -0.004(3) -0.007(3)
C8 0.041(3) 0.050(3) 0.038(3) -0.003(3) 0.003(2) -0.002(3)
C9 0.038(3) 0.046(3) 0.035(3) -0.004(2) 0.003(2) 0.002(2)
C10 0.041(3) 0.051(3) 0.036(3) 0.003(3) 0.002(2) -0.001(2)
C11 0.041(3) 0.056(4) 0.047(3) -0.004(3) -0.002(3) -0.006(3)
C12 0.051(4) 0.061(4) 0.052(3) -0.007(3) -0.002(3) -0.016(3)
C13 0.052(4) 0.057(4) 0.047(3) 0.001(3) 0.008(3) -0.006(3)
C14 0.040(3) 0.050(3) 0.041(3) -0.001(3) 0.006(2) 0.000(3)
C15 0.052(4) 0.055(4) 0.040(3) -0.002(3) 0.003(3) 0.002(3)
C16 0.059(4) 0.066(4) 0.073(4) 0.012(3) -0.002(3) 0.012(3)
C17 0.069(4) 0.087(5) 0.045(3) 0.002(4) 0.014(3) 0.016(3)
C18 0.049(5) 0.070(5) 0.108(6) 0.016(3) -0.011(4) -0.002(4)
C19 0.053(4) 0.060(4) 0.109(6) 0.004(3) -0.003(4) 0.014(4)
C20 0.042(4) 0.089(5) 0.079(5) -0.007(3) -0.003(3) -0.021(4)
C21 0.068(4) 0.076(5) 0.073(4) 0.005(4) 0.014(4) -0.024(4)
N1 0.044(2) 0.049(3) 0.030(2) -0.0015(19) 0.001(2) -0.003(2)
O1 0.044(2) 0.056(2) 0.070(3) 0.0036(18) 0.0066(19) -0.010(2)
O2 0.038(2) 0.062(2) 0.045(2) 0.0057(19) 0.0051(18) -0.0095(18)
O3 0.055(3) 0.092(4) 0.053(3) 0.003(2) 0.016(2) 0.020(2)
O4 0.033(2) 0.087(3) 0.064(3) 0.000(2) 0.0128(18) -0.006(3)

loop_
_atom_type_symbol
_atom_type_description
_atom_type_scat_dispersion_real
_atom_type_scat_dispersion_imag
_atom_type_scat_source
C C 0.0033 0.0016 'International Tables Vol C Tables 4.2.6.8 and 6.1.1.4'
H H 0.0000 0.0000 'International Tables Vol C Tables 4.2.6.8 and 6.1.1.4'
N N 0.0061 0.0033 'International Tables Vol C Tables 4.2.6.8 and 6.1.1.4'
O O 0.0106 0.0060 'International Tables Vol C Tables 4.2.6.8 and 6.1.1.4'
V V 0.3005 0.5294 'International Tables Vol C Tables 4.2.6.8 and 6.1.1.4'

loop_
_geom_angle_atom_site_label_1
_geom_angle_atom_site_label_2
_geom_angle_atom_site_label_3
_geom_angle_site_symmetry_1
_geom_angle_site_symmetry_3
_geom_angle
_geom_angle_publ_flag
O1 V1 N1 . . 83.76(16) ?
O2 V1 N1 . . 83.18(17) ?
O2 V1 O1 . . 116.6(2) ?
O3 V1 N1 . . 77.07(17) ?
O3 V1 O1 . . 119.8(2) ?
O3 V1 O2 . . 116.9(2) ?
O4 V1 N1 . . 174.9(2) ?
O4 V1 O1 . . 97.8(2) ?
O4 V1 O2 . . 100.3(2) ?
O4 V1 O3 . . 98.0(2) ?
C2 C1 C6 . . 120.6(5) ?
O1 C1 C2 . . 119.0(5) ?
O1 C1 C6 . . 120.4(5) ?
C1 C2 C18 . . 120.6(6) ?
C3 C2 C1 . . 118.7(5) ?
C3 C2 C18 . . 120.7(6) ?
C2 C3 C4 . . 122.4(6) ?
C3 C4 C5 . . 117.3(6) ?
C3 C4 C19 . . 121.4(6) ?
C5 C4 C19 . . 121.3(6) ?
C6 C5 C4 . . 122.0(5) ?
C1 C6 C7 . . 119.8(5) ?
C5 C6 C1 . . 118.9(5) ?
C5 C6 C7 . . 121.3(5) ?
N1 C7 C6 . . 111.9(4) ?
N1 C8 C9 . . 114.4(4) ?
C10 C9 C8 . . 121.8(5) ?
C14 C9 C8 . . 119.8(5) ?
C14 C9 C10 . . 118.3(5) ?
C11 C10 C9 . . 120.8(5) ?
O2 C10 C9 . . 121.0(5) ?
O2 C10 C11 . . 118.1(5) ?
C10 C11 C20 . . 120.8(5) ?
C12 C11 C10 . . 118.7(5) ?
C12 C11 C20 . . 120.5(6) ?
C11 C12 C13 . . 122.3(5) ?
C12 C13 C14 . . 117.8(5) ?
C12 C13 C21 . . 122.0(6) ?
C14 C13 C21 . . 120.2(6) ?
C9 C14 C13 . . 122.1(5) ?
C17 C15 C16 . . 110.6(5) ?
N1 C15 C16 . . 117.1(5) ?
N1 C15 C17 . . 106.8(5) ?
O3 C17 C15 . . 109.7(5) ?
C7 N1 V1 . . 109.0(3) ?
C7 N1 C8 . . 108.0(4) ?
C8 N1 V1 . . 113.2(3) ?
C15 N1 V1 . . 101.1(3) ?
C15 N1 C7 . . 113.0(4) ?
C15 N1 C8 . . 112.5(4) ?
C1 O1 V1 . . 136.8(3) ?
C10 O2 V1 . . 141.2(4) ?
C17 O3 V1 . . 126.6(4) ?

loop_
_geom_bond_atom_site_label_1
_geom_bond_atom_site_label_2
_geom_bond_site_symmetry_2
_geom_bond_distance
_geom_bond_publ_flag
V1 N1 . 2.406(4) ?
V1 O1 . 1.803(4) ?
V1 O2 . 1.791(4) ?
V1 O3 . 1.778(4) ?
V1 O4 . 1.597(4) ?
C1 C2 . 1.394(8) ?
C1 C6 . 1.399(8) ?
C1 O1 . 1.372(7) ?
C2 C3 . 1.383(9) ?
C2 C18 . 1.517(9) ?
C3 C4 . 1.392(9) ?
C4 C5 . 1.396(8) ?
C4 C19 . 1.494(9) ?
C5 C6 . 1.383(8) ?
C6 C7 . 1.485(8) ?
C7 N1 . 1.482(7) ?
C8 C9 . 1.497(7) ?
C8 N1 . 1.490(6) ?
C9 C10 . 1.403(8) ?
C9 C14 . 1.388(7) ?
C10 C11 . 1.398(8) ?
C10 O2 . 1.369(6) ?
C11 C12 . 1.380(8) ?
C11 C20 . 1.503(8) ?
C12 C13 . 1.391(9) ?
C13 C14 . 1.391(8) ?
C13 C21 . 1.501(8) ?
C15 C16 . 1.534(9) ?
C15 C17 . 1.520(8) ?
C15 N1 . 1.481(7) ?
C17 O3 . 1.432(8) ?
